data_4115233
loop_
_publ_author_name
'Shane W. Krska'
'David L. Hughes'
'Robert A. Reamer'
'David J. Mathre'
'Yongkui Sun'
'Barry M. Trost'

_publ_section_title
;
 The Unusual Role of CO Transfer in Molybdenum-Catalyzed Asymmetric
 Alkylations
;
_journal_name_full 'Journal of the American Chemical Society'
_journal_page_first 12656
_journal_page_last 12657
_journal_paper_doi 10.1021/ja028035h
_journal_volume 124
_journal_year 2002
_chemical_formula_moiety 'C30 H29 Mo N3 O4, C4 H8 O, C4 H8, O'
_chemical_formula_sum 'C38 H45 Mo N3 O6'
_chemical_formula_weight 735.71
_chemical_name_systematic
; 
 ? 
;
_space_group_IT_number 4
_symmetry_cell_setting monoclinic
_symmetry_space_group_name_Hall 'P 2yb'
_symmetry_space_group_name_H-M 'P 1 21 1'
_atom_sites_solution_hydrogens geom
_atom_sites_solution_primary direct
_atom_sites_solution_secondary difmap
_audit_creation_method SHELXL-97
_cell_angle_alpha 90.00
_cell_angle_beta 104.515(2)
_cell_angle_gamma 90.00
_cell_formula_units_Z 4
_cell_length_a 10.4824(9)
_cell_length_b 25.322(2)
_cell_length_c 13.7540(12)
_cell_measurement_reflns_used 5577
_cell_measurement_temperature 223(2)
_cell_measurement_theta_max 22.61
_cell_measurement_theta_min 2.57
_cell_volume 3534.3(5)
_computing_cell_refinement 'Bruker SMART'
_computing_data_collection 'Bruker SMART'
_computing_data_reduction 'Bruker SAINT'
_computing_molecular_graphics 'Bruker SHELXTL'
_computing_publication_material 'Bruker SHELXTL'
_computing_structure_refinement 'SHELXL-97 (Sheldrick, 1997)'
_computing_structure_solution 'SHELXS-97 (Sheldrick, 1990)'
_diffrn_ambient_temperature 223(2)
_diffrn_measured_fraction_theta_full 0.995
_diffrn_measured_fraction_theta_max 0.995
_diffrn_measurement_device_type 'CCD area detector'
_diffrn_measurement_method 'phi and omega scans'
_diffrn_radiation_monochromator graphite
_diffrn_radiation_source 'sealed tube'
_diffrn_radiation_type MoK\a
_diffrn_radiation_wavelength 0.71073
_diffrn_reflns_av_R_equivalents 0.0367
_diffrn_reflns_av_sigmaI/netI 0.0890
_diffrn_reflns_limit_h_max 12
_diffrn_reflns_limit_h_min -13
_diffrn_reflns_limit_k_max 31
_diffrn_reflns_limit_k_min -30
_diffrn_reflns_limit_l_max 17
_diffrn_reflns_limit_l_min -13
_diffrn_reflns_number 20981
_diffrn_reflns_theta_full 26.43
_diffrn_reflns_theta_max 26.43
_diffrn_reflns_theta_min 1.53
_exptl_absorpt_coefficient_mu 0.421
_exptl_absorpt_correction_type none
_exptl_crystal_colour orange
_exptl_crystal_density_diffrn 1.383
_exptl_crystal_density_meas 0
_exptl_crystal_description plate
_exptl_crystal_F_000 1536
_exptl_crystal_size_max 0.50
_exptl_crystal_size_mid 0.25
_exptl_crystal_size_min 0.10
_refine_diff_density_max 1.505
_refine_diff_density_min -0.396
_refine_diff_density_rms 0.156
_refine_ls_abs_structure_details 'Flack H D (1983), Acta Cryst. A39, 876-881'
_refine_ls_abs_structure_Flack -0.02(4)
_refine_ls_extinction_method none
_refine_ls_goodness_of_fit_ref 1.050
_refine_ls_hydrogen_treatment mixed
_refine_ls_matrix_type full
_refine_ls_number_parameters 775
_refine_ls_number_reflns 13987
_refine_ls_number_restraints 1
_refine_ls_restrained_S_all 1.050
_refine_ls_R_factor_all 0.0627
_refine_ls_R_factor_gt 0.0547
_refine_ls_shift/su_max 0.072
_refine_ls_shift/su_mean 0.014
_refine_ls_structure_factor_coef Fsqd
_refine_ls_weighting_details 'calc w=1/[\s^2^(Fo^2^)+(0.0753P)^2^+0.0000P] where P=(Fo^2^+2Fc^2^)/3'
_refine_ls_weighting_scheme calc
_refine_ls_wR_factor_gt 0.1525
_refine_ls_wR_factor_ref 0.1555
_reflns_number_gt 11333
_reflns_number_total 13987
_reflns_threshold_expression >2sigma(I)
_cod_data_source_file ja028035h_s2.cif
_cod_data_source_block djm2063m
_cod_database_code 4115233

loop_
_symmetry_equiv_pos_as_xyz
'x, y, z'
'-x, y+1/2, -z'

loop_
_atom_site_label
_atom_site_type_symbol
_atom_site_fract_x
_atom_site_fract_y
_atom_site_fract_z
_atom_site_U_iso_or_equiv
_atom_site_adp_type
_atom_site_occupancy
_atom_site_symmetry_multiplicity
_atom_site_calc_flag
_atom_site_refinement_flags
C1 C 0.3048(6) 0.4567(3) 0.8959(4) 0.0381(17) Uani 1 1 d .
C2 C 0.2141(7) 0.4155(3) 0.8831(6) 0.0460(19) Uani 1 1 d .
H2 H 0.2413 0.3804 0.8789 0.055 Uiso 1 1 calc R
C3 C 0.0823(8) 0.4272(4) 0.8766(7) 0.066(3) Uani 1 1 d .
H3 H 0.0205 0.3996 0.8689 0.079 Uiso 1 1 calc R
C4 C 0.0406(8) 0.4795(4) 0.8812(6) 0.061(2) Uani 1 1 d .
H4 H -0.0485 0.4876 0.8753 0.074 Uiso 1 1 calc R
C5 C 0.1336(8) 0.5180(3) 0.8946(6) 0.053(2) Uani 1 1 d .
H5 H 0.1078 0.5532 0.8999 0.064 Uiso 1 1 calc R
C6 C 0.2622(7) 0.5076(3) 0.9005(5) 0.0401(16) Uani 1 1 d .
H6 H 0.3228 0.5355 0.9078 0.048 Uiso 1 1 calc R
C7 C 0.4424(6) 0.4414(3) 0.9081(5) 0.0379(16) Uani 1 1 d .
H7 H 0.4596 0.4065 0.8918 0.045 Uiso 1 1 calc R
C8 C 0.5519(6) 0.4754(3) 0.9426(4) 0.0354(15) Uani 1 1 d .
H8 H 0.5426 0.5107 0.9608 0.042 Uiso 1 1 calc R
C9 C 0.6767(7) 0.4522(3) 0.9476(5) 0.0434(18) Uani 1 1 d .
H9A H 0.6821 0.4167 0.9287 0.052 Uiso 1 1 calc R
H9B H 0.7540 0.4723 0.9698 0.052 Uiso 1 1 calc R
C10 C 0.4668(6) 0.4025(3) 0.7464(5) 0.0320(14) Uani 1 1 d .
C11 C 0.7040(6) 0.4172(3) 0.7923(5) 0.0333(15) Uani 1 1 d .
C12 C 0.7369(6) 0.5702(3) 0.8942(5) 0.0371(16) Uani 1 1 d .
H12 H 0.7045 0.5626 0.9505 0.045 Uiso 1 1 calc R
C13 C 0.8321(7) 0.6093(3) 0.9027(5) 0.0462(18) Uani 1 1 d .
H13 H 0.8639 0.6269 0.9642 0.055 Uiso 1 1 calc R
C14 C 0.8798(7) 0.6222(3) 0.8218(6) 0.0495(19) Uani 1 1 d .
H14 H 0.9457 0.6479 0.8266 0.059 Uiso 1 1 calc R
C15 C 0.8264(7) 0.5955(3) 0.7316(5) 0.0409(17) Uani 1 1 d .
H15 H 0.8551 0.6039 0.6739 0.049 Uiso 1 1 calc R
C16 C 0.7334(6) 0.5574(2) 0.7265(5) 0.0323(14) Uani 1 1 d .
C17 C 0.6701(6) 0.5309(3) 0.6299(5) 0.0292(14) Uani 1 1 d .
C18 C 0.5096(6) 0.4699(3) 0.5441(4) 0.0305(13) Uani 1 1 d .
H18 H 0.5242 0.4922 0.4888 0.037 Uiso 1 1 calc R
C19 C 0.5536(7) 0.4129(3) 0.5269(5) 0.0410(17) Uani 1 1 d .
H19A H 0.6452 0.4131 0.5220 0.049 Uiso 1 1 calc R
H19B H 0.5479 0.3904 0.5837 0.049 Uiso 1 1 calc R
C20 C 0.4627(8) 0.3908(3) 0.4283(5) 0.0484(19) Uani 1 1 d .
H20A H 0.4822 0.4093 0.3712 0.058 Uiso 1 1 calc R
H20B H 0.4831 0.3533 0.4225 0.058 Uiso 1 1 calc R
C21 C 0.3230(8) 0.3960(3) 0.4225(6) 0.051(2) Uani 1 1 d .
H21A H 0.3003 0.3727 0.4726 0.061 Uiso 1 1 calc R
H21B H 0.2726 0.3844 0.3560 0.061 Uiso 1 1 calc R
C22 C 0.2832(7) 0.4523(3) 0.4402(5) 0.0416(18) Uani 1 1 d .
H22A H 0.1891 0.4532 0.4384 0.050 Uiso 1 1 calc R
H22B H 0.2977 0.4752 0.3866 0.050 Uiso 1 1 calc R
C23 C 0.3630(6) 0.4727(3) 0.5415(4) 0.0303(13) Uani 1 1 d .
H23 H 0.3474 0.4485 0.5939 0.036 Uiso 1 1 calc R
C24 C 0.3329(6) 0.5428(2) 0.6541(5) 0.0314(14) Uani 1 1 d .
C25 C 0.2610(7) 0.5935(3) 0.6653(5) 0.0385(16) Uani 1 1 d .
C26 C 0.3126(10) 0.6275(3) 0.7486(7) 0.064(2) Uani 1 1 d .
H26 H 0.3937 0.6201 0.7942 0.077 Uiso 1 1 calc R
C27 C 0.2430(11) 0.6700(3) 0.7597(8) 0.075(3) Uani 1 1 d .
H27 H 0.2760 0.6915 0.8161 0.090 Uiso 1 1 calc R
C28 C 0.1281(10) 0.6842(4) 0.6956(8) 0.073(3) Uani 1 1 d .
H28 H 0.0840 0.7151 0.7068 0.088 Uiso 1 1 calc R
C29 C 0.0782(8) 0.6535(3) 0.6158(7) 0.060(2) Uani 1 1 d .
H29 H -0.0013 0.6631 0.5702 0.072 Uiso 1 1 calc R
C30 C 0.1444(7) 0.6064(3) 0.5995(6) 0.0493(19) Uani 1 1 d .
H30 H 0.1084 0.5846 0.5441 0.059 Uiso 1 1 calc R
C31 C 0.6781(7) 0.7418(3) 0.1041(6) 0.0402(17) Uani 1 1 d .
C32 C 0.7504(8) 0.7279(3) 0.0339(7) 0.058(2) Uani 1 1 d .
H32 H 0.7063 0.7132 -0.0282 0.069 Uiso 1 1 calc R
C33 C 0.8848(10) 0.7355(4) 0.0552(10) 0.079(3) Uani 1 1 d .
H33 H 0.9320 0.7271 0.0075 0.095 Uiso 1 1 calc R
C34 C 0.9499(9) 0.7558(4) 0.1495(9) 0.075(3) Uani 1 1 d .
H34 H 1.0420 0.7598 0.1659 0.090 Uiso 1 1 calc R
C35 C 0.8800(8) 0.7701(3) 0.2187(8) 0.063(2) Uani 1 1 d .
H35 H 0.9238 0.7844 0.2812 0.076 Uiso 1 1 calc R
C36 C 0.7453(7) 0.7631(3) 0.1941(6) 0.0471(19) Uani 1 1 d .
H36 H 0.6978 0.7733 0.2407 0.057 Uiso 1 1 calc R
C37 C 0.5335(7) 0.7373(3) 0.0721(5) 0.0374(16) Uani 1 1 d .
H37 H 0.4974 0.7148 0.0179 0.045 Uiso 1 1 calc R
C38 C 0.4457(6) 0.7641(3) 0.1166(5) 0.0361(15) Uani 1 1 d .
H38 H 0.4751 0.7872 0.1711 0.043 Uiso 1 1 calc R
C39 C 0.3068(7) 0.7541(3) 0.0736(6) 0.0427(17) Uani 1 1 d .
H39A H 0.2804 0.7308 0.0190 0.051 Uiso 1 1 calc R
H39B H 0.2432 0.7709 0.1002 0.051 Uiso 1 1 calc R
C40 C 0.4691(7) 0.6403(3) 0.0648(5) 0.0356(16) Uani 1 1 d .
C41 C 0.2405(7) 0.6625(3) 0.0743(6) 0.0439(17) Uani 1 1 d .
C42 C 0.3109(7) 0.7728(3) 0.3050(5) 0.0397(16) Uani 1 1 d .
H42 H 0.3391 0.7974 0.2637 0.048 Uiso 1 1 calc R
C43 C 0.2553(8) 0.7912(3) 0.3768(6) 0.051(2) Uani 1 1 d .
H43 H 0.2439 0.8276 0.3843 0.061 Uiso 1 1 calc R
C44 C 0.2156(8) 0.7553(3) 0.4392(6) 0.056(2) Uani 1 1 d .
H44 H 0.1756 0.7668 0.4895 0.067 Uiso 1 1 calc R
C45 C 0.2359(8) 0.7033(3) 0.4259(6) 0.051(2) Uani 1 1 d .
H45 H 0.2121 0.6782 0.4686 0.061 Uiso 1 1 calc R
C46 C 0.2911(6) 0.6869(3) 0.3502(5) 0.0329(14) Uani 1 1 d .
C47 C 0.3195(6) 0.6294(3) 0.3377(5) 0.0342(16) Uani 1 1 d .
C48 C 0.4236(6) 0.5653(2) 0.2614(5) 0.0338(15) Uani 1 1 d .
H48 H 0.4045 0.5458 0.3185 0.041 Uiso 1 1 calc R
C49 C 0.3693(7) 0.5333(3) 0.1674(5) 0.0409(16) Uani 1 1 d .
H49A H 0.2737 0.5296 0.1565 0.049 Uiso 1 1 calc R
H49B H 0.3863 0.5518 0.1094 0.049 Uiso 1 1 calc R
C50 C 0.4325(8) 0.4794(3) 0.1765(5) 0.0463(18) Uani 1 1 d .
H50A H 0.4048 0.4594 0.2287 0.056 Uiso 1 1 calc R
H50B H 0.4008 0.4605 0.1129 0.056 Uiso 1 1 calc R
C51 C 0.5797(8) 0.4816(3) 0.2019(5) 0.0471(19) Uani 1 1 d .
H51A H 0.6079 0.4958 0.1444 0.057 Uiso 1 1 calc R
H51B H 0.6149 0.4457 0.2144 0.057 Uiso 1 1 calc R
C52 C 0.6368(7) 0.5158(3) 0.2942(5) 0.0406(17) Uani 1 1 d .
H52A H 0.6199 0.4991 0.3540 0.049 Uiso 1 1 calc R
H52B H 0.7324 0.5189 0.3041 0.049 Uiso 1 1 calc R
C53 C 0.5754(7) 0.5694(3) 0.2802(5) 0.0345(15) Uani 1 1 d .
H53 H 0.5958 0.5860 0.2207 0.041 Uiso 1 1 calc R
C54 C 0.6287(6) 0.6556(3) 0.3648(5) 0.0364(15) Uani 1 1 d .
C55 C 0.6707(8) 0.6855(3) 0.4588(5) 0.051(2) Uani 1 1 d .
C56 C 0.6196(11) 0.6750(4) 0.5390(6) 0.076(3) Uani 1 1 d .
H56 H 0.5571 0.6478 0.5321 0.092 Uiso 1 1 calc R
C57 C 0.6526(19) 0.7012(5) 0.6278(10) 0.133(7) Uani 1 1 d .
H57 H 0.6178 0.6908 0.6816 0.160 Uiso 1 1 calc R
C58 C 0.734(2) 0.7412(9) 0.6371(11) 0.168(11) Uani 1 1 d .
H58 H 0.7522 0.7609 0.6969 0.202 Uiso 1 1 calc R
C59 C 0.7944(14) 0.7556(4) 0.5618(13) 0.133(7) Uani 1 1 d .
H59 H 0.8564 0.7831 0.5709 0.160 Uiso 1 1 calc R
C60 C 0.7550(10) 0.7248(4) 0.4644(8) 0.082(3) Uani 1 1 d .
H60 H 0.7897 0.7334 0.4097 0.099 Uiso 1 1 calc R
C62 C 0.9337(11) 0.5386(5) 0.1614(8) 0.100(4) Uani 1 1 d .
H62A H 0.9894 0.5450 0.1150 0.120 Uiso 1 1 calc R
H62B H 0.8987 0.5027 0.1496 0.120 Uiso 1 1 calc R
C63 C 1.0120(11) 0.5421(5) 0.2603(8) 0.090(3) Uani 1 1 d .
H63A H 1.1058 0.5446 0.2619 0.109 Uiso 1 1 calc R
H63B H 0.9980 0.5117 0.3006 0.109 Uiso 1 1 calc R
C64 C 0.9603(11) 0.5947(7) 0.2982(11) 0.131(6) Uani 1 1 d .
H64A H 0.9022 0.5879 0.3426 0.158 Uiso 1 1 calc R
H64B H 1.0325 0.6180 0.3317 0.158 Uiso 1 1 calc R
C65 C 0.8861(15) 0.6159(5) 0.1976(10) 0.107(4) Uani 1 1 d .
H65A H 0.8178 0.6407 0.2060 0.128 Uiso 1 1 calc R
H65B H 0.9464 0.6346 0.1654 0.128 Uiso 1 1 calc R
Mo1 Mo 0.56312(5) 0.467661(19) 0.78412(4) 0.02787(13) Uani 1 1 d .
Mo2 Mo 0.40818(5) 0.68226(2) 0.16401(4) 0.02883(14) Uani 1 1 d .
N1 N 0.6882(5) 0.5425(2) 0.8081(4) 0.0290(12) Uani 1 1 d .
N2 N 0.5883(5) 0.4919(2) 0.6387(4) 0.0297(11) Uani 1 1 d .
N3 N 0.3221(5) 0.5246(2) 0.5628(4) 0.0334(12) Uani 1 1 d .
H3A H 0.2881 0.5452 0.5124 0.040 Uiso 1 1 calc R
N31 N 0.3285(5) 0.7202(2) 0.2889(4) 0.0322(12) Uani 1 1 d .
N32 N 0.3699(5) 0.6191(2) 0.2616(4) 0.0324(12) Uani 1 1 d .
N33 N 0.6279(5) 0.6041(2) 0.3691(4) 0.0337(13) Uani 1 1 d .
H33A H 0.6598 0.5891 0.4270 0.040 Uiso 1 1 calc R
O1 O 0.4162(5) 0.3625(2) 0.7230(4) 0.0485(13) Uani 1 1 d .
O2 O 0.7808(5) 0.3844(2) 0.7946(4) 0.0520(13) Uani 1 1 d .
O3 O 0.6952(4) 0.54683(19) 0.5512(3) 0.0378(11) Uani 1 1 d .
O4 O 0.3945(4) 0.52148(17) 0.7344(3) 0.0359(11) Uani 1 1 d .
O31 O 0.4983(5) 0.6176(2) 0.0018(4) 0.0491(13) Uani 1 1 d .
O32 O 0.1452(5) 0.6495(2) 0.0161(4) 0.0567(14) Uani 1 1 d .
O33 O 0.2994(5) 0.5973(2) 0.4016(4) 0.0474(13) Uani 1 1 d .
O34 O 0.5953(4) 0.6817(2) 0.2824(3) 0.0383(10) Uani 1 1 d .
O61 O 0.8299(8) 0.5737(3) 0.1398(5) 0.095(2) Uani 1 1 d .
O71 O 0.9294(14) 0.4688(6) 0.5029(9) 0.180(5) Uani 1 1 d .
C72 C 0.9000(13) 0.4172(7) 0.4471(10) 0.117(5) Uani 1 1 d .
H72A H 0.8058 0.4140 0.4146 0.140 Uiso 1 1 calc R
H72B H 0.9500 0.4141 0.3960 0.140 Uiso 1 1 calc R
C75 C 1.0044(16) 0.4530(5) 0.6114(10) 0.122(5) Uani 1 1 d .
H75A H 1.0876 0.4725 0.6318 0.146 Uiso 1 1 calc R
H75B H 0.9510 0.4613 0.6586 0.146 Uiso 1 1 calc R
C73 C 0.941(2) 0.3777(5) 0.5249(12) 0.140(6) Uani 1 1 d .
H73A H 0.8629 0.3641 0.5432 0.168 Uiso 1 1 calc R
H73B H 0.9818 0.3483 0.4975 0.168 Uiso 1 1 calc R
C74 C 1.0299(15) 0.3959(6) 0.6116(12) 0.127(5) Uani 1 1 d .
H74A H 1.1210 0.3889 0.6092 0.153 Uiso 1 1 calc R
H74B H 1.0138 0.3791 0.6716 0.153 Uiso 1 1 calc R

loop_
_atom_site_aniso_label
_atom_site_aniso_U_11
_atom_site_aniso_U_22
_atom_site_aniso_U_33
_atom_site_aniso_U_23
_atom_site_aniso_U_13
_atom_site_aniso_U_12
C1 0.030(3) 0.061(5) 0.023(3) -0.001(3) 0.007(3) 0.000(3)
C2 0.040(4) 0.044(4) 0.054(5) 0.005(4) 0.011(4) -0.005(3)
C3 0.037(5) 0.083(7) 0.077(6) 0.013(5) 0.015(4) -0.014(5)
C4 0.042(4) 0.077(7) 0.067(5) 0.004(5) 0.016(4) 0.010(4)
C5 0.048(5) 0.061(5) 0.052(5) 0.003(4) 0.013(4) 0.018(4)
C6 0.039(4) 0.048(4) 0.033(4) 0.002(3) 0.009(3) -0.001(3)
C7 0.034(4) 0.055(4) 0.026(3) 0.003(3) 0.009(3) 0.006(3)
C8 0.040(3) 0.046(4) 0.021(3) 0.003(3) 0.008(3) 0.002(3)
C9 0.039(4) 0.060(5) 0.030(4) -0.001(3) 0.005(3) -0.002(3)
C10 0.034(3) 0.029(4) 0.032(4) 0.003(3) 0.007(3) 0.001(3)
C11 0.030(3) 0.034(4) 0.036(4) 0.004(3) 0.009(3) -0.003(3)
C12 0.033(4) 0.048(4) 0.031(4) 0.001(3) 0.010(3) -0.001(3)
C13 0.041(4) 0.053(5) 0.041(4) -0.013(4) 0.003(3) -0.002(4)
C14 0.039(4) 0.052(5) 0.052(5) 0.000(4) 0.002(3) -0.014(3)
C15 0.038(4) 0.048(4) 0.038(4) 0.003(3) 0.012(3) -0.006(3)
C16 0.026(3) 0.031(3) 0.038(4) 0.004(3) 0.003(3) 0.001(3)
C17 0.032(3) 0.032(4) 0.025(3) 0.003(3) 0.010(3) 0.004(3)
C18 0.034(3) 0.032(3) 0.024(3) 0.000(3) 0.005(2) -0.001(3)
C19 0.046(4) 0.045(4) 0.035(4) -0.003(3) 0.015(3) 0.002(3)
C20 0.071(6) 0.037(4) 0.036(4) -0.002(3) 0.012(4) -0.002(4)
C21 0.061(5) 0.044(4) 0.041(4) -0.007(4) 0.000(4) -0.013(4)
C22 0.041(4) 0.044(4) 0.036(4) 0.004(3) 0.002(3) -0.010(3)
C23 0.034(3) 0.029(3) 0.028(3) 0.001(3) 0.008(2) 0.000(3)
C24 0.034(3) 0.032(3) 0.032(3) 0.012(3) 0.014(3) 0.006(3)
C25 0.046(4) 0.040(4) 0.033(4) 0.012(3) 0.017(3) 0.005(3)
C26 0.076(6) 0.061(5) 0.055(5) -0.004(4) 0.017(5) 0.017(5)
C27 0.118(9) 0.037(5) 0.074(6) -0.019(4) 0.032(6) 0.011(5)
C28 0.102(8) 0.050(5) 0.080(7) 0.006(6) 0.044(6) 0.032(6)
C29 0.056(5) 0.065(6) 0.071(6) 0.038(5) 0.036(5) 0.027(4)
C30 0.038(4) 0.066(5) 0.048(4) 0.013(4) 0.018(3) 0.013(4)
C31 0.033(4) 0.027(3) 0.065(5) 0.002(3) 0.021(3) -0.002(3)
C32 0.051(5) 0.057(5) 0.074(6) -0.003(4) 0.032(4) 0.001(4)
C33 0.058(6) 0.071(7) 0.128(10) -0.005(6) 0.060(6) -0.003(5)
C34 0.041(5) 0.073(7) 0.120(9) 0.002(6) 0.034(6) -0.012(5)
C35 0.042(5) 0.047(5) 0.102(7) -0.010(5) 0.019(5) -0.007(4)
C36 0.045(4) 0.037(4) 0.065(5) -0.005(4) 0.023(4) -0.001(3)
C37 0.039(4) 0.028(4) 0.049(4) 0.009(3) 0.018(3) -0.005(3)
C38 0.035(4) 0.030(4) 0.046(4) 0.005(3) 0.014(3) -0.002(3)
C39 0.039(4) 0.037(4) 0.054(4) 0.008(3) 0.015(3) 0.010(3)
C40 0.040(4) 0.026(3) 0.041(4) 0.010(3) 0.012(3) -0.005(3)
C41 0.038(4) 0.044(4) 0.050(4) 0.004(3) 0.013(4) 0.005(3)
C42 0.039(4) 0.037(4) 0.048(4) 0.001(3) 0.018(3) -0.001(3)
C43 0.058(5) 0.035(4) 0.065(5) -0.010(4) 0.025(4) 0.001(4)
C44 0.067(6) 0.054(5) 0.057(5) -0.011(4) 0.034(4) 0.006(4)
C45 0.057(5) 0.044(4) 0.060(5) 0.002(4) 0.029(4) -0.007(4)
C46 0.037(3) 0.029(3) 0.032(3) 0.004(3) 0.008(3) 0.000(3)
C47 0.029(3) 0.044(4) 0.028(4) 0.003(3) 0.003(3) -0.008(3)
C48 0.036(4) 0.032(4) 0.031(3) 0.009(3) 0.003(3) -0.002(3)
C49 0.047(4) 0.036(4) 0.036(4) 0.003(3) 0.003(3) -0.002(3)
C50 0.073(5) 0.029(4) 0.034(4) -0.006(3) 0.009(3) -0.005(3)
C51 0.069(5) 0.039(4) 0.036(4) -0.004(3) 0.018(4) 0.007(3)
C52 0.050(4) 0.046(4) 0.027(3) 0.001(3) 0.013(3) 0.010(3)
C53 0.048(4) 0.034(4) 0.022(3) 0.006(3) 0.008(3) 0.000(3)
C54 0.034(4) 0.041(4) 0.034(4) 0.005(3) 0.007(3) 0.001(3)
C55 0.061(5) 0.037(4) 0.041(4) -0.008(4) -0.015(4) 0.009(4)
C56 0.118(8) 0.055(6) 0.046(5) -0.008(4) 0.003(5) 0.029(6)
C57 0.236(19) 0.061(8) 0.078(9) -0.034(7) -0.006(10) 0.031(10)
C58 0.24(2) 0.169(18) 0.060(8) -0.040(11) -0.032(11) 0.138(18)
C59 0.114(10) 0.035(5) 0.179(14) -0.043(8) -0.097(11) 0.032(6)
C60 0.075(7) 0.056(5) 0.087(7) -0.025(5) -0.034(5) 0.029(5)
C62 0.085(8) 0.121(10) 0.086(8) -0.004(7) 0.004(6) 0.044(7)
C63 0.071(7) 0.098(8) 0.091(8) -0.013(7) 0.000(6) 0.018(6)
C64 0.056(7) 0.193(15) 0.130(11) -0.075(11) -0.004(7) -0.048(9)
C65 0.120(11) 0.092(9) 0.105(10) 0.016(8) 0.022(9) -0.020(8)
Mo1 0.0273(3) 0.0323(3) 0.0245(3) 0.0037(2) 0.0073(2) 0.0015(2)
Mo2 0.0285(3) 0.0311(3) 0.0267(3) 0.0038(2) 0.0066(2) -0.0008(2)
N1 0.031(3) 0.032(3) 0.024(3) -0.003(2) 0.005(2) 0.000(2)
N2 0.033(3) 0.033(3) 0.025(3) 0.002(2) 0.011(2) 0.002(2)
N3 0.036(3) 0.031(3) 0.030(3) 0.007(2) 0.003(2) 0.002(2)
N31 0.031(3) 0.032(3) 0.034(3) 0.002(2) 0.010(2) -0.001(2)
N32 0.035(3) 0.035(3) 0.025(3) -0.004(2) 0.003(2) -0.002(2)
N33 0.036(3) 0.037(3) 0.026(3) 0.007(2) 0.004(2) 0.006(3)
O1 0.057(3) 0.037(3) 0.053(3) 0.006(2) 0.016(3) -0.004(3)
O2 0.035(3) 0.045(3) 0.074(4) -0.008(3) 0.008(3) 0.004(2)
O3 0.037(3) 0.047(3) 0.031(3) 0.004(2) 0.011(2) -0.005(2)
O4 0.038(3) 0.035(3) 0.037(3) 0.004(2) 0.013(2) 0.010(2)
O31 0.063(4) 0.045(3) 0.048(3) -0.007(3) 0.031(3) -0.002(3)
O32 0.039(3) 0.068(4) 0.052(3) -0.004(3) -0.008(3) -0.008(3)
O33 0.064(3) 0.043(3) 0.043(3) 0.017(2) 0.027(3) 0.003(3)
O34 0.031(2) 0.041(2) 0.038(2) 0.006(3) 0.0011(18) -0.005(2)
O61 0.104(6) 0.098(6) 0.073(5) -0.006(4) 0.002(4) 0.011(5)
O71 0.217(13) 0.189(12) 0.145(10) -0.019(10) 0.066(9) 0.010(11)
C72 0.082(8) 0.173(15) 0.106(10) -0.001(11) 0.045(8) -0.006(9)
C75 0.174(14) 0.103(11) 0.082(9) 0.016(7) 0.019(9) -0.016(9)
C73 0.25(2) 0.063(8) 0.129(13) -0.012(8) 0.097(14) -0.033(10)
C74 0.140(13) 0.106(11) 0.121(12) 0.008(10) 0.005(10) -0.040(10)

loop_
_atom_type_symbol
_atom_type_description
_atom_type_scat_dispersion_real
_atom_type_scat_dispersion_imag
_atom_type_scat_source
C C 0.0033 0.0016 'International Tables Vol C Tables 4.2.6.8 and 6.1.1.4'
H H 0.0000 0.0000 'International Tables Vol C Tables 4.2.6.8 and 6.1.1.4'
N N 0.0061 0.0033 'International Tables Vol C Tables 4.2.6.8 and 6.1.1.4'
O O 0.0106 0.0060 'International Tables Vol C Tables 4.2.6.8 and 6.1.1.4'
Mo Mo -1.6832 0.6857 'International Tables Vol C Tables 4.2.6.8 and 6.1.1.4'

loop_
_geom_angle_atom_site_label_1
_geom_angle_atom_site_label_2
_geom_angle_atom_site_label_3
_geom_angle
C6 C1 C2 119.3(6)
C6 C1 C7 124.5(6)
C2 C1 C7 116.1(7)
C1 C2 C3 118.9(8)
C1 C2 H2 120.5
C3 C2 H2 120.5
C2 C3 C4 120.9(8)
C2 C3 H3 119.6
C4 C3 H3 119.6
C5 C4 C3 117.6(7)
C5 C4 H4 121.2
C3 C4 H4 121.2
C6 C5 C4 122.4(8)
C6 C5 H5 118.8
C4 C5 H5 118.8
C5 C6 C1 120.8(7)
C5 C6 H6 119.6
C1 C6 H6 119.6
C8 C7 C1 124.8(7)
C8 C7 Mo1 63.5(3)
C1 C7 Mo1 121.0(4)
C8 C7 H7 117.6
C1 C7 H7 117.6
Mo1 C7 H7 85.8
C7 C8 C9 115.1(7)
C7 C8 Mo1 81.7(4)
C9 C8 Mo1 74.7(4)
C7 C8 H8 122.4
C9 C8 H8 122.4
Mo1 C8 H8 112.4
C8 C9 Mo1 68.7(3)
C8 C9 H9A 120.0
Mo1 C9 H9A 86.8
C8 C9 H9B 120.0
Mo1 C9 H9B 114.7
H9A C9 H9B 120.0
O1 C10 Mo1 176.0(6)
O2 C11 Mo1 175.0(6)
N1 C12 C13 123.1(6)
N1 C12 H12 118.5
C13 C12 H12 118.4
C14 C13 C12 120.1(7)
C14 C13 H13 119.9
C12 C13 H13 119.9
C13 C14 C15 117.3(7)
C13 C14 H14 121.4
C15 C14 H14 121.3
C16 C15 C14 120.6(7)
C16 C15 H15 119.7
C14 C15 H15 119.7
C15 C16 N1 122.8(6)
C15 C16 C17 121.3(6)
N1 C16 C17 115.9(5)
O3 C17 N2 127.0(6)
O3 C17 C16 119.1(6)
N2 C17 C16 114.0(6)
N2 C18 C23 110.1(5)
N2 C18 C19 111.5(5)
C23 C18 C19 111.9(6)
N2 C18 H18 107.7
C23 C18 H18 107.7
C19 C18 H18 107.7
C20 C19 C18 109.1(6)
C20 C19 H19A 109.9
C18 C19 H19A 109.9
C20 C19 H19B 109.9
C18 C19 H19B 109.9
H19A C19 H19B 108.3
C21 C20 C19 113.9(6)
C21 C20 H20A 108.8
C19 C20 H20A 108.8
C21 C20 H20B 108.8
C19 C20 H20B 108.8
H20A C20 H20B 107.7
C20 C21 C22 113.0(6)
C20 C21 H21A 109.0
C22 C21 H21A 109.0
C20 C21 H21B 109.0
C22 C21 H21B 109.0
H21A C21 H21B 107.8
C21 C22 C23 110.7(6)
C21 C22 H22A 109.5
C23 C22 H22A 109.5
C21 C22 H22B 109.5
C23 C22 H22B 109.5
H22A C22 H22B 108.1
N3 C23 C22 111.9(5)
N3 C23 C18 112.7(5)
C22 C23 C18 109.0(5)
N3 C23 H23 107.7
C22 C23 H23 107.7
C18 C23 H23 107.7
O4 C24 N3 126.3(6)
O4 C24 C25 115.8(6)
N3 C24 C25 117.9(5)
C30 C25 C26 118.9(7)
C30 C25 C24 121.4(7)
C26 C25 C24 119.6(6)
C27 C26 C25 118.2(9)
C27 C26 H26 120.9
C25 C26 H26 120.9
C26 C27 C28 124.4(9)
C26 C27 H27 117.8
C28 C27 H27 117.8
C29 C28 C27 118.7(8)
C29 C28 H28 120.6
C27 C28 H28 120.6
C28 C29 C30 120.6(8)
C28 C29 H29 119.7
C30 C29 H29 119.7
C25 C30 C29 119.1(8)
C25 C30 H30 120.5
C29 C30 H30 120.5
C36 C31 C32 118.2(7)
C36 C31 C37 123.9(7)
C32 C31 C37 117.7(7)
C33 C32 C31 121.0(9)
C33 C32 H32 119.5
C31 C32 H32 119.5
C32 C33 C34 118.8(9)
C32 C33 H33 120.6
C34 C33 H33 120.6
C35 C34 C33 120.8(9)
C35 C34 H34 119.6
C33 C34 H34 119.6
C36 C35 C34 118.9(9)
C36 C35 H35 120.6
C34 C35 H35 120.5
C31 C36 C35 122.3(8)
C31 C36 H36 118.8
C35 C36 H36 118.9
C38 C37 C31 124.8(7)
C38 C37 Mo2 63.8(3)
C31 C37 Mo2 122.0(5)
C38 C37 H37 117.6
C31 C37 H37 117.6
Mo2 C37 H37 84.5
C37 C38 C39 116.1(6)
C37 C38 Mo2 82.0(4)
C39 C38 Mo2 74.1(4)
C37 C38 H38 122.0
C39 C38 H38 122.0
Mo2 C38 H38 113.0
C38 C39 Mo2 68.8(3)
C38 C39 H39A 120.0
Mo2 C39 H39A 86.5
C38 C39 H39B 120.0
Mo2 C39 H39B 115.0
H39A C39 H39B 120.0
O31 C40 Mo2 175.2(6)
O32 C41 Mo2 175.3(7)
C43 C42 N31 123.6(7)
C43 C42 H42 118.2
N31 C42 H42 118.2
C42 C43 C44 118.7(7)
C42 C43 H43 120.6
C44 C43 H43 120.7
C45 C44 C43 118.2(7)
C45 C44 H44 120.9
C43 C44 H44 120.9
C44 C45 C46 120.3(7)
C44 C45 H45 119.8
C46 C45 H45 119.8
N31 C46 C45 122.8(7)
N31 C46 C47 116.4(6)
C45 C46 C47 120.7(6)
O33 C47 N32 127.1(7)
O33 C47 C46 118.3(6)
N32 C47 C46 114.5(6)
N32 C48 C49 115.7(5)
N32 C48 C53 108.2(5)
C49 C48 C53 109.3(6)
N32 C48 H48 107.8
C49 C48 H48 107.8
C53 C48 H48 107.8
C50 C49 C48 110.5(5)
C50 C49 H49A 109.6
C48 C49 H49A 109.6
C50 C49 H49B 109.5
C48 C49 H49B 109.5
H49A C49 H49B 108.1
C51 C50 C49 113.0(6)
C51 C50 H50A 109.0
C49 C50 H50A 109.0
C51 C50 H50B 109.0
C49 C50 H50B 109.0
H50A C50 H50B 107.8
C50 C51 C52 112.4(6)
C50 C51 H51A 109.1
C52 C51 H51A 109.1
C50 C51 H51B 109.1
C52 C51 H51B 109.1
H51A C51 H51B 107.9
C53 C52 C51 110.0(6)
C53 C52 H52A 109.7
C51 C52 H52A 109.7
C53 C52 H52B 109.7
C51 C52 H52B 109.7
H52A C52 H52B 108.2
N33 C53 C52 111.7(5)
N33 C53 C48 109.2(5)
C52 C53 C48 110.5(6)
N33 C53 H53 108.5
C52 C53 H53 108.4
C48 C53 H53 108.4
O34 C54 N33 123.4(6)
O34 C54 C55 117.9(6)
N33 C54 C55 118.7(6)
C60 C55 C56 119.4(9)
C60 C55 C54 119.3(8)
C56 C55 C54 121.2(8)
C57 C56 C55 124.7(13)
C57 C56 H56 117.6
C55 C56 H56 117.7
C58 C57 C56 118.6(18)
C58 C57 H57 120.7
C56 C57 H57 120.7
C57 C58 C59 122.5(15)
C57 C58 H58 118.8
C59 C58 H58 118.7
C58 C59 C60 116.6(14)
C58 C59 H59 121.7
C60 C59 H59 121.6
C55 C60 C59 118.0(12)
C55 C60 H60 121.0
C59 C60 H60 121.0
O61 C62 C63 114.1(10)
O61 C62 H62A 108.7
C63 C62 H62A 108.7
O61 C62 H62B 108.7
C63 C62 H62B 108.8
H62A C62 H62B 107.6
C62 C63 C64 101.9(9)
C62 C63 H63A 111.4
C64 C63 H63A 111.4
C62 C63 H63B 111.4
C64 C63 H63B 111.4
H63A C63 H63B 109.2
C65 C64 C63 98.1(10)
C65 C64 H64A 112.1
C63 C64 H64A 112.2
C65 C64 H64B 112.2
C63 C64 H64B 112.2
H64A C64 H64B 109.8
O61 C65 C64 107.5(10)
O61 C65 H65A 110.2
C64 C65 H65A 110.2
O61 C65 H65B 110.2
C64 C65 H65B 110.2
H65A C65 H65B 108.5
C11 Mo1 C10 78.0(3)
C11 Mo1 N2 88.5(2)
C10 Mo1 N2 99.8(2)
C11 Mo1 O4 165.7(2)
C10 Mo1 O4 96.9(2)
N2 Mo1 O4 79.16(18)
C11 Mo1 C8 103.2(3)
C10 Mo1 C8 100.7(3)
N2 Mo1 C8 158.1(2)
O4 Mo1 C8 90.8(2)
C11 Mo1 N1 97.9(2)
C10 Mo1 N1 171.5(2)
N2 Mo1 N1 72.53(19)
O4 Mo1 N1 85.33(17)
C8 Mo1 N1 87.4(2)
C11 Mo1 C9 68.3(3)
C10 Mo1 C9 103.0(3)
N2 Mo1 C9 142.8(2)
O4 Mo1 C9 126.1(2)
C8 Mo1 C9 36.6(2)
N1 Mo1 C9 82.1(2)
C11 Mo1 C7 107.4(3)
C10 Mo1 C7 68.3(3)
N2 Mo1 C7 156.8(2)
O4 Mo1 C7 82.5(2)
C8 Mo1 C7 34.8(2)
N1 Mo1 C7 120.1(2)
C9 Mo1 C7 60.4(2)
C41 Mo2 C40 79.6(3)
C41 Mo2 N32 85.7(3)
C40 Mo2 N32 100.0(2)
C41 Mo2 O34 163.6(2)
C40 Mo2 O34 97.2(2)
N32 Mo2 O34 79.01(18)
C41 Mo2 C38 104.5(3)
C40 Mo2 C38 100.8(3)
N32 Mo2 C38 158.2(2)
O34 Mo2 C38 91.8(2)
C41 Mo2 N31 98.2(2)
C40 Mo2 N31 171.8(2)
N32 Mo2 N31 71.9(2)
O34 Mo2 N31 82.74(18)
C38 Mo2 N31 87.4(2)
C41 Mo2 C39 68.9(3)
C40 Mo2 C39 103.8(3)
N32 Mo2 C39 140.9(2)
O34 Mo2 C39 127.2(2)
C38 Mo2 C39 37.2(2)
N31 Mo2 C39 82.5(2)
C41 Mo2 C37 109.5(3)
C40 Mo2 C37 69.0(2)
N32 Mo2 C37 158.3(2)
O34 Mo2 C37 83.9(2)
C38 Mo2 C37 34.2(2)
N31 Mo2 C37 119.1(2)
C39 Mo2 C37 60.7(2)
C12 N1 C16 115.9(5)
C12 N1 Mo1 129.2(4)
C16 N1 Mo1 114.4(4)
C17 N2 C18 115.7(5)
C17 N2 Mo1 121.5(4)
C18 N2 Mo1 122.6(4)
C24 N3 C23 123.9(5)
C24 N3 H3A 118.0
C23 N3 H3A 118.0
C46 N31 C42 116.3(6)
C46 N31 Mo2 115.7(4)
C42 N31 Mo2 128.0(5)
C47 N32 C48 114.6(6)
C47 N32 Mo2 121.1(5)
C48 N32 Mo2 123.0(4)
C54 N33 C53 123.7(5)
C54 N33 H33A 118.1
C53 N33 H33A 118.2
C24 O4 Mo1 137.5(4)
C54 O34 Mo2 130.5(4)
C65 O61 C62 100.1(10)
C72 O71 C75 104.8(11)
C73 C72 O71 103.7(11)
C73 C72 H72A 111.0
O71 C72 H72A 111.0
C73 C72 H72B 111.0
O71 C72 H72B 111.0
H72A C72 H72B 109.0
C74 C75 O71 107.7(12)
C74 C75 H75A 110.2
O71 C75 H75A 110.2
C74 C75 H75B 110.2
O71 C75 H75B 110.2
H75A C75 H75B 108.5
C74 C73 C72 114.5(12)
C74 C73 H73A 108.6
C72 C73 H73A 108.6
C74 C73 H73B 108.6
C72 C73 H73B 108.7
H73A C73 H73B 107.6
C73 C74 C75 104.0(13)
C73 C74 H74A 111.0
C75 C74 H74A 111.0
C73 C74 H74B 111.0
C75 C74 H74B 110.9
H74A C74 H74B 109.0

loop_
_geom_bond_atom_site_label_1
_geom_bond_atom_site_label_2
_geom_bond_distance
C1 C6 1.371(10)
C1 C2 1.393(10)
C1 C7 1.462(9)
C2 C3 1.393(11)
C2 H2 0.9400
C3 C4 1.402(13)
C3 H3 0.9400
C4 C5 1.359(11)
C4 H4 0.9400
C5 C6 1.355(10)
C5 H5 0.9400
C6 H6 0.9400
C7 C8 1.417(10)
C7 Mo1 2.455(6)
C7 H7 0.9400
C8 C9 1.420(9)
C8 Mo1 2.220(6)
C8 H8 0.9400
C9 Mo1 2.299(6)
C9 H9A 0.9400
C9 H9B 0.9400
C10 O1 1.151(8)
C10 Mo1 1.936(7)
C11 O2 1.150(8)
C11 Mo1 1.935(7)
C12 N1 1.361(8)
C12 C13 1.390(10)
C12 H12 0.9400
C13 C14 1.369(10)
C13 H13 0.9400
C14 C15 1.401(10)
C14 H14 0.9400
C15 C16 1.361(9)
C15 H15 0.9400
C16 N1 1.376(8)
C16 C17 1.488(9)
C17 O3 1.244(7)
C17 N2 1.331(8)
C18 N2 1.465(7)
C18 C23 1.529(8)
C18 C19 1.553(10)
C18 H18 0.9900
C19 C20 1.553(10)
C19 H19A 0.9800
C19 H19B 0.9800
C20 C21 1.452(11)
C20 H20A 0.9800
C20 H20B 0.9800
C21 C22 1.522(10)
C21 H21A 0.9800
C21 H21B 0.9800
C22 C23 1.523(9)
C22 H22A 0.9800
C22 H22B 0.9800
C23 N3 1.436(8)
C23 H23 0.9900
C24 O4 1.253(7)
C24 N3 1.315(8)
C24 C25 1.516(9)
C25 C30 1.366(10)
C25 C26 1.427(11)
C26 C27 1.330(11)
C26 H26 0.9400
C27 C28 1.351(13)
C27 H27 0.9400
C28 C29 1.340(13)
C28 H28 0.9400
C29 C30 1.425(11)
C29 H29 0.9400
C30 H30 0.9400
C31 C36 1.371(11)
C31 C32 1.414(10)
C31 C37 1.473(9)
C32 C33 1.378(12)
C32 H32 0.9400
C33 C34 1.403(14)
C33 H33 0.9400
C34 C35 1.386(13)
C34 H34 0.9400
C35 C36 1.379(10)
C35 H35 0.9400
C36 H36 0.9400
C37 C38 1.401(9)
C37 Mo2 2.469(6)
C37 H37 0.9400
C38 C39 1.449(9)
C38 Mo2 2.236(6)
C38 H38 0.9400
C39 Mo2 2.307(7)
C39 H39A 0.9400
C39 H39B 0.9400
C40 O31 1.143(8)
C40 Mo2 1.959(8)
C41 O32 1.160(8)
C41 Mo2 1.943(8)
C42 C43 1.349(10)
C42 N31 1.370(9)
C42 H42 0.9400
C43 C44 1.383(11)
C43 H43 0.9400
C44 C45 1.356(11)
C44 H44 0.9400
C45 C46 1.375(10)
C45 H45 0.9400
C46 N31 1.319(8)
C46 C47 1.505(10)
C47 O33 1.253(8)
C47 N32 1.311(8)
C48 N32 1.476(8)
C48 C49 1.510(9)
C48 C53 1.550(9)
C48 H48 0.9900
C49 C50 1.509(9)
C49 H49A 0.9800
C49 H49B 0.9800
C50 C51 1.496(10)
C50 H50A 0.9800
C50 H50B 0.9800
C51 C52 1.529(9)
C51 H51A 0.9800
C51 H51B 0.9800
C52 C53 1.496(9)
C52 H52A 0.9800
C52 H52B 0.9800
C53 N33 1.493(8)
C53 H53 0.9900
C54 O34 1.283(7)
C54 N33 1.307(9)
C54 C55 1.466(10)
C55 C60 1.320(13)
C55 C56 1.368(13)
C56 C57 1.355(14)
C56 H56 0.9400
C57 C58 1.31(3)
C57 H57 0.9400
C58 C59 1.39(2)
C58 H58 0.9400
C59 C60 1.515(16)
C59 H59 0.9400
C60 H60 0.9400
C62 O61 1.378(12)
C62 C63 1.405(14)
C62 H62A 0.9800
C62 H62B 0.9800
C63 C64 1.574(17)
C63 H63A 0.9800
C63 H63B 0.9800
C64 C65 1.506(18)
C64 H64A 0.9800
C64 H64B 0.9800
C65 O61 1.374(14)
C65 H65A 0.9800
C65 H65B 0.9800
Mo1 N2 2.171(5)
Mo1 O4 2.201(4)
Mo1 N1 2.280(5)
Mo2 N32 2.188(5)
Mo2 O34 2.213(4)
Mo2 N31 2.300(6)
N3 H3A 0.8700
N33 H33A 0.8700
O71 C72 1.507(17)
O71 C75 1.555(15)
C72 C73 1.450(18)
C72 H72A 0.9800
C72 H72B 0.9800
C75 C74 1.470(18)
C75 H75A 0.9800
C75 H75B 0.9800
C73 C74 1.394(18)
C73 H73A 0.9800
C73 H73B 0.9800
C74 H74A 0.9800
C74 H74B 0.9800
